data_4003586
loop_
_publ_author_name
'Li, Zhi'
'Najeeb, Mansoor Ani'
'Alves, Liana'
'Sherman, Alyssa Z.'
'Shekar, Venkateswaran'
'Cruz Parrilla, Peter'
'Pendleton, Ian M.'
'Wang, Wesley'
'Nega, Philip W.'
'Zeller, Matthias'
'Schrier, Joshua'
'Norquist, Alexander J.'
'Chan, Emory M.'

_publ_section_title
;
 Robot-Accelerated Perovskite Investigation and Discovery
;
_journal_name_full 'Chemistry of Materials'
_journal_paper_doi 10.1021/acs.chemmater.0c01153
_journal_year 2020
_chemical_formula_moiety '2(I3 Pb), I3 Pb, 3(C2 H7 N2)'
_chemical_formula_sum 'C6 H21 I9 N6 Pb3'
_chemical_formula_weight 1940.96
_space_group_crystal_system trigonal
_space_group_IT_number 157
_space_group_name_Hall 'P 3 -2'
_space_group_name_H-M_alt 'P 3 1 m'
_atom_sites_solution_hydrogens geom
_atom_sites_solution_primary direct
_atom_sites_solution_secondary difmap
_audit_creation_method SHELXL-2018/3
_cell_angle_alpha 90
_cell_angle_beta 90
_cell_angle_gamma 120
_cell_formula_units_Z 2
_cell_length_a 15.2648(6)
_cell_length_b 15.2648(6)
_cell_length_c 8.1332(3)
_cell_measurement_reflns_used 9896
_cell_measurement_temperature 150(2)
_cell_measurement_theta_max 33.0767
_cell_measurement_theta_min 2.6685
_cell_volume 1641.25(11)
_computing_cell_refinement 'SAINT V8.38A (Bruker, 2016)'
_computing_data_collection 'Apex3 v2018.1-0 (Bruker, 2018)'
_computing_data_reduction 'SAINT V8.38A (Bruker, 2016)'
_computing_structure_refinement
;  
SHELXL-2018/3 (Sheldrick, 2015, 2018), 
SHELXLE Rev946 (H\"ubschle et al., 2011)
;
_computing_structure_solution 'SHELXS-97 (Sheldrick, 2008)'
_diffrn_ambient_temperature 150(2)
_diffrn_measured_fraction_theta_full 0.999
_diffrn_measured_fraction_theta_max 1.000
_diffrn_measurement_device_type 'Bruker AXS D8 Quest CMOS diffractometer'
_diffrn_measurement_method 'omega and phi scans'
_diffrn_radiation_monochromator 'Triumph curved graphite crystal'
_diffrn_radiation_type MoK\a
_diffrn_radiation_wavelength 0.71073
_diffrn_reflns_av_R_equivalents 0.0520
_diffrn_reflns_av_unetI/netI 0.0324
_diffrn_reflns_Laue_measured_fraction_full 0.999
_diffrn_reflns_Laue_measured_fraction_max 1.000
_diffrn_reflns_limit_h_max 23
_diffrn_reflns_limit_h_min -23
_diffrn_reflns_limit_k_max 21
_diffrn_reflns_limit_k_min -23
_diffrn_reflns_limit_l_max 12
_diffrn_reflns_limit_l_min -12
_diffrn_reflns_number 39926
_diffrn_reflns_point_group_measured_fraction_full 1.000
_diffrn_reflns_point_group_measured_fraction_max 1.000
_diffrn_reflns_theta_full 25.242
_diffrn_reflns_theta_max 33.216
_diffrn_reflns_theta_min 2.504
_diffrn_source 'fine focus sealed tube X-ray source'
_diffrn_source_current '30 mA'
_diffrn_source_voltage '50 kV'
_exptl_absorpt_coefficient_mu 23.820
_exptl_absorpt_correction_T_max 0.1044
_exptl_absorpt_correction_T_min 0.0387
_exptl_absorpt_correction_type multi-scan
_exptl_absorpt_process_details
;
 SADABS 2016/2: Krause, L., Herbst-Irmer, R., Sheldrick G.M. & Stalke D.,
 J. Appl. Cryst. 48 (2015) 3-10
;
_exptl_crystal_colour yellow
_exptl_crystal_density_diffrn 3.928
_exptl_crystal_description rod
_exptl_crystal_F_000 1644
_exptl_crystal_size_max 0.160
_exptl_crystal_size_mid 0.090
_exptl_crystal_size_min 0.080
_refine_diff_density_max 2.738
_refine_diff_density_min -2.709
_refine_diff_density_rms 0.294
_refine_ls_abs_structure_details
;
 Twinning involves inversion, so Flack parameter cannot be determined
;
_refine_ls_extinction_coef 0.00058(3)
_refine_ls_extinction_expression Fc^*^=kFc[1+0.001xFc^2^\l^3^/sin(2\q)]^-1/4^
_refine_ls_extinction_method 'SHELXL-2018/3 (Sheldrick 2018)'
_refine_ls_goodness_of_fit_ref 1.075
_refine_ls_hydrogen_treatment constr
_refine_ls_matrix_type full
_refine_ls_number_parameters 84
_refine_ls_number_reflns 4447
_refine_ls_number_restraints 31
_refine_ls_restrained_S_all 1.073
_refine_ls_R_factor_all 0.0483
_refine_ls_R_factor_gt 0.0365
_refine_ls_shift/su_max 0.000
_refine_ls_shift/su_mean 0.000
_refine_ls_structure_factor_coef Fsqd
_refine_ls_weighting_details 'w=1/[\s^2^(Fo^2^)+(0.0012P)^2^+23.5317P] where P=(Fo^2^+2Fc^2^)/3'
_refine_ls_weighting_scheme calc
_refine_ls_wR_factor_gt 0.0654
_refine_ls_wR_factor_ref 0.0696
_reflns_Friedel_coverage 0.992
_reflns_Friedel_fraction_full 1.000
_reflns_Friedel_fraction_max 1.000
_reflns_number_gt 3845
_reflns_number_total 4447
_reflns_threshold_expression 'I > 2\s(I)'
_cod_data_source_file cm0c01153_si_002.cif
_cod_data_source_block MAN_101_1_0m
_cod_original_cell_volume 1641.25(14)
_cod_database_code 4003586
_shelx_shelxl_version_number 2018/3
_shelx_space_group_comment
;
The symmetry employed for this shelxl refinement is uniquely defined
by the following loop, which should always be used as a source of
symmetry information in preference to the above space-group names.
They are only intended as comments.
;
_shelx_estimated_absorpt_t_min 0.115
_shelx_estimated_absorpt_t_max 0.252

loop_
_space_group_symop_operation_xyz
'x, y, z'
'-y, x-y, z'
'-x+y, -x, z'
'y, x, z'
'-x, -x+y, z'
'x-y, -y, z'

loop_
_atom_site_label
_atom_site_type_symbol
_atom_site_fract_x
_atom_site_fract_y
_atom_site_fract_z
_atom_site_U_iso_or_equiv
_atom_site_adp_type
_atom_site_occupancy
_atom_site_site_symmetry_order
_atom_site_calc_flag
_atom_site_refinement_flags_posn
_atom_site_refinement_flags_adp
_atom_site_refinement_flags_occupancy
_atom_site_disorder_assembly
_atom_site_disorder_group
Pb1 Pb 0.666667 0.333333 0.48064(15) 0.0234(4) Uani 1 3 d S T P . .
Pb2 Pb 0.666667 0.333333 -0.01494(19) 0.0259(4) Uani 1 3 d S T P . .
Pb3 Pb 0.000000 0.000000 0.0211(2) 0.0203(3) Uani 1 6 d S T P . .
Pb4 Pb 0.000000 0.000000 0.5297(2) 0.0215(3) Uani 1 6 d S T P . .
I1 I 0.48911(11) 0.18746(12) 0.2287(2) 0.0295(2) Uani 1 1 d . . . . .
I2 I 0.64452(14) 0.15960(11) -0.2673(3) 0.0409(4) Uani 1 1 d . . . . .
I3 I 0.16359(12) 0.000000 0.2706(3) 0.0256(4) Uani 1 2 d S T P . .
I4 I 0.16296(16) 0.16296(16) 0.7750(3) 0.0515(8) Uani 1 2 d S T P . .
C1 C 0.3547(15) 0.3547(15) 0.297(4) 0.032(3) Uani 1 2 d DS T P . .
N1 N 0.4327(17) 0.4327(17) 0.358(4) 0.043(6) Uani 1 2 d DS T P . .
H1A H 0.440138 0.440138 0.465159 0.051 Uiso 1 2 calc R U P . .
H1B H 0.478525 0.478525 0.292155 0.051 Uiso 1 2 calc R U P . .
N2 N 0.289(2) 0.289(2) 0.398(4) 0.071(12) Uani 1 2 d DS T P . .
H2A H 0.297747 0.297747 0.504417 0.085 Uiso 1 2 calc R U P . .
H2B H 0.234818 0.234818 0.358915 0.085 Uiso 1 2 calc R U P . .
C2 C 0.328(3) 0.328(3) 0.120(5) 0.057(6) Uani 1 2 d S T P . .
H2C H 0.263488 0.263488 0.112446 0.085 Uiso 1 2 calc R U P . .
H2D H 0.320479 0.381007 0.065346 0.085 Uiso 0.5 1 calc R U P . .
H2E H 0.381007 0.320479 0.065346 0.085 Uiso 0.5 1 calc R U P . .
C3 C 0.3204(19) 0.000000 0.693(4) 0.032(3) Uani 1 2 d DS T P . .
C4 C 0.319(3) 0.000000 0.871(5) 0.057(6) Uani 1 2 d S T P . .
H4A H 0.361343 0.069306 0.911735 0.085 Uiso 0.5 1 calc R U P . .
H4B H 0.249568 -0.026831 0.910114 0.085 Uiso 0.5 1 calc R U P . .
H4C H 0.345696 -0.042475 0.912758 0.085 Uiso 0.5 1 calc R U P . .
N3 N 0.354(2) 0.0843(17) 0.619(3) 0.078(10) Uani 1 1 d D . . . .
H3A H 0.341391 0.085262 0.513345 0.093 Uiso 1 1 calc R U . . .
H3B H 0.388697 0.141393 0.673011 0.093 Uiso 1 1 calc R U . . .

loop_
_atom_site_aniso_label
_atom_site_aniso_U_11
_atom_site_aniso_U_22
_atom_site_aniso_U_33
_atom_site_aniso_U_23
_atom_site_aniso_U_13
_atom_site_aniso_U_12
Pb1 0.0243(6) 0.0243(6) 0.0217(8) 0.000 0.000 0.0121(3)
Pb2 0.0261(6) 0.0261(6) 0.0255(8) 0.000 0.000 0.0131(3)
Pb3 0.0236(5) 0.0236(5) 0.0139(7) 0.000 0.000 0.0118(3)
Pb4 0.0240(5) 0.0240(5) 0.0166(8) 0.000 0.000 0.0120(3)
I1 0.0194(5) 0.0283(5) 0.0343(5) 0.0052(7) -0.0020(6) 0.0071(4)
I2 0.0627(9) 0.0310(6) 0.0343(6) -0.0053(8) -0.0087(9) 0.0274(7)
I3 0.0207(5) 0.0345(8) 0.0262(9) 0.000 -0.0026(6) 0.0172(4)
I4 0.0448(8) 0.0448(8) 0.0232(9) 0.0033(7) 0.0033(7) -0.0090(9)
C1 0.036(5) 0.036(5) 0.023(5) 0.003(5) 0.003(5) 0.018(6)
N1 0.040(6) 0.040(6) 0.039(11) 0.001(6) 0.001(6) 0.013(8)
N2 0.064(10) 0.064(10) 0.032(10) 0.008(8) 0.008(8) -0.007(14)
C2 0.086(13) 0.086(13) 0.022(5) -0.004(6) -0.004(6) 0.061(17)
C3 0.036(5) 0.036(5) 0.023(5) 0.003(5) 0.003(5) 0.018(6)
C4 0.086(13) 0.086(13) 0.022(5) -0.004(6) -0.004(6) 0.061(17)
N3 0.067(14) 0.050(8) 0.082(16) 0.031(10) -0.030(13) 0.003(9)

loop_
_atom_type_symbol
_atom_type_description
_atom_type_scat_dispersion_real
_atom_type_scat_dispersion_imag
_atom_type_scat_source
C C 0.0033 0.0016 'International Tables Vol C Tables 4.2.6.8 and 6.1.1.4'
H H 0.0000 0.0000 'International Tables Vol C Tables 4.2.6.8 and 6.1.1.4'
I I -0.4742 1.8119 'International Tables Vol C Tables 4.2.6.8 and 6.1.1.4'
N N 0.0061 0.0033 'International Tables Vol C Tables 4.2.6.8 and 6.1.1.4'
Pb Pb -3.3944 10.1111 'International Tables Vol C Tables 4.2.6.8 and 6.1.1.4'

loop_
_geom_angle_atom_site_label_1
_geom_angle_atom_site_label_2
_geom_angle_atom_site_label_3
_geom_angle
_geom_angle_site_symmetry_1
_geom_angle_site_symmetry_3
_geom_angle_publ_flag
I2 Pb1 I2 84.09(6) 3_666 2_656 ?
I2 Pb1 I2 84.09(6) 3_666 1_556 ?
I2 Pb1 I2 84.08(6) 2_656 1_556 ?
I2 Pb1 I1 177.75(5) 3_666 2_655 ?
I2 Pb1 I1 97.41(4) 2_656 2_655 ?
I2 Pb1 I1 94.39(5) 1_556 2_655 ?
I2 Pb1 I1 97.42(4) 3_666 3_665 ?
I2 Pb1 I1 94.39(5) 2_656 3_665 ?
I2 Pb1 I1 177.75(5) 1_556 3_665 ?
I1 Pb1 I1 84.16(6) 2_655 3_665 ?
I2 Pb1 I1 94.39(5) 3_666 . ?
I2 Pb1 I1 177.75(5) 2_656 . ?
I2 Pb1 I1 97.41(4) 1_556 . ?
I1 Pb1 I1 84.16(6) 2_655 . ?
I1 Pb1 I1 84.16(6) 3_665 . ?
I1 Pb2 I1 85.55(6) 2_655 3_665 ?
I1 Pb2 I1 85.55(6) 2_655 . ?
I1 Pb2 I1 85.55(6) 3_665 . ?
I1 Pb2 I2 177.51(6) 2_655 3_665 ?
I1 Pb2 I2 96.76(5) 3_665 3_665 ?
I1 Pb2 I2 93.70(4) . 3_665 ?
I1 Pb2 I2 96.76(5) 2_655 2_655 ?
I1 Pb2 I2 93.70(4) 3_665 2_655 ?
I1 Pb2 I2 177.52(6) . 2_655 ?
I2 Pb2 I2 84.04(7) 3_665 2_655 ?
I1 Pb2 I2 93.70(4) 2_655 . ?
I1 Pb2 I2 177.51(6) 3_665 . ?
I1 Pb2 I2 96.76(5) . . ?
I2 Pb2 I2 84.03(7) 3_665 . ?
I2 Pb2 I2 84.03(7) 2_655 . ?
I4 Pb3 I4 84.87(8) 3_554 2_554 ?
I4 Pb3 I4 84.87(8) 3_554 1_554 ?
I4 Pb3 I4 84.87(8) 2_554 1_554 ?
I4 Pb3 I3 95.34(4) 3_554 . ?
I4 Pb3 I3 179.73(8) 2_554 . ?
I4 Pb3 I3 95.34(4) 1_554 . ?
I4 Pb3 I3 179.73(8) 3_554 2 ?
I4 Pb3 I3 95.33(4) 2_554 2 ?
I4 Pb3 I3 95.33(4) 1_554 2 ?
I3 Pb3 I3 84.46(7) . 2 ?
I4 Pb3 I3 95.33(4) 3_554 3 ?
I4 Pb3 I3 95.33(4) 2_554 3 ?
I4 Pb3 I3 179.73(9) 1_554 3 ?
I3 Pb3 I3 84.46(7) . 3 ?
I3 Pb3 I3 84.46(7) 2 3 ?
I4 Pb4 I4 85.00(8) 3 2 ?
I4 Pb4 I4 85.00(8) 3 . ?
I4 Pb4 I4 85.00(8) 2 . ?
I4 Pb4 I3 96.05(4) 3 . ?
I4 Pb4 I3 178.57(8) 2 . ?
I4 Pb4 I3 96.05(4) . . ?
I4 Pb4 I3 96.05(4) 3 3 ?
I4 Pb4 I3 96.05(4) 2 3 ?
I4 Pb4 I3 178.57(8) . 3 ?
I3 Pb4 I3 82.88(6) . 3 ?
I4 Pb4 I3 178.57(8) 3 2 ?
I4 Pb4 I3 96.05(4) 2 2 ?
I4 Pb4 I3 96.05(4) . 2 ?
I3 Pb4 I3 82.88(6) . 2 ?
I3 Pb4 I3 82.88(6) 3 2 ?
Pb2 I1 Pb1 77.65(4) . . ?
Pb1 I2 Pb2 78.73(4) 1_554 . ?
Pb3 I3 Pb4 79.26(6) . . ?
Pb4 I4 Pb3 77.55(7) . 1_556 ?
N1 C1 N2 118(3) . . ?
N1 C1 C2 129(3) . . ?
N2 C1 C2 113(3) . . ?
C1 N1 H1A 120.0 . . ?
C1 N1 H1B 120.0 . . ?
H1A N1 H1B 120.0 . . ?
C1 N2 H2A 120.0 . . ?
C1 N2 H2B 120.0 . . ?
H2A N2 H2B 120.0 . . ?
C1 C2 H2C 109.5 . . ?
C1 C2 H2D 109.5 . . ?
H2C C2 H2D 109.5 . . ?
C1 C2 H2E 109.5 . . ?
H2C C2 H2E 109.5 . . ?
H2D C2 H2E 109.5 . . ?
N3 C3 N3 122(3) 6 . ?
N3 C3 C4 118.3(18) 6 . ?
N3 C3 C4 118.3(18) . . ?
C3 C4 H4A 109.5 . . ?
C3 C4 H4B 109.5 . . ?
H4A C4 H4B 109.5 . . ?
C3 C4 H4C 109.5 . . ?
H4A C4 H4C 109.5 . . ?
H4B C4 H4C 109.5 . . ?
C3 C4 H4A 109.5(3) . 6 ?
H4A C4 H4A 138.4 . 6 ?
H4B C4 H4A 69.9 . 6 ?
H4C C4 H4A 42.4 . 6 ?
C3 C4 H4B 109(2) . 6 ?
H4A C4 H4B 69.9 . 6 ?
H4B C4 H4B 42.4 . 6 ?
H4C C4 H4B 138.4 . 6 ?
H4A C4 H4B 109.5 6 6 ?
C3 C4 H4C 109.5(19) . 6 ?
H4A C4 H4C 42.4 . 6 ?
H4B C4 H4C 138.4 . 6 ?
H4C C4 H4C 69.9 . 6 ?
H4A C4 H4C 109.5 6 6 ?
H4B C4 H4C 109.5 6 6 ?
C3 N3 H3A 120.0 . . ?
C3 N3 H3B 120.0 . . ?
H3A N3 H3B 120.0 . . ?

loop_
_geom_bond_atom_site_label_1
_geom_bond_atom_site_label_2
_geom_bond_distance
_geom_bond_site_symmetry_2
_geom_bond_publ_flag
Pb1 I2 3.233(2) 3_666 ?
Pb1 I2 3.233(2) 2_656 ?
Pb1 I2 3.233(2) 1_556 ?
Pb1 I1 3.236(2) 2_655 ?
Pb1 I1 3.236(2) 3_665 ?
Pb1 I1 3.236(2) . ?
Pb2 I1 3.193(2) 2_655 ?
Pb2 I1 3.193(2) 3_665 ?
Pb2 I1 3.193(2) . ?
Pb2 I2 3.235(2) 3_665 ?
Pb2 I2 3.235(2) 2_655 ?
Pb2 I2 3.235(2) . ?
Pb3 I4 3.193(3) 3_554 ?
Pb3 I4 3.193(3) 2_554 ?
Pb3 I4 3.193(3) 1_554 ?
Pb3 I3 3.218(2) . ?
Pb3 I3 3.218(2) 2 ?
Pb3 I3 3.218(2) 3 ?
Pb4 I4 3.189(3) 3 ?
Pb4 I4 3.189(3) 2 ?
Pb4 I4 3.189(3) . ?
Pb4 I3 3.268(2) . ?
Pb4 I3 3.268(2) 3 ?
Pb4 I3 3.268(2) 2 ?
C1 N1 1.29(2) . ?
C1 N2 1.30(2) . ?
C1 C2 1.50(6) . ?
N1 H1A 0.8800 . ?
N1 H1B 0.8800 . ?
N2 H2A 0.8800 . ?
N2 H2B 0.8800 . ?
C2 H2C 0.9800 . ?
C2 H2D 0.9800 . ?
C2 H2E 0.9800 . ?
C3 N3 1.275(17) 6 ?
C3 N3 1.275(17) . ?
C3 C4 1.45(5) . ?
C4 H4A 0.9800 . ?
C4 H4B 0.9800 . ?
C4 H4C 0.9800 . ?
C4 H4A 0.9800 6 ?
C4 H4B 0.9800 6 ?
C4 H4C 0.9800 6 ?
N3 H3A 0.8800 . ?
N3 H3B 0.8800 . ?
